data_4122347
loop_
_publ_author_name
'Du, Miao'
'Li, Cheng-Peng'
'Chen, Min'
'Ge, Zhi-Wei'
'Wang, Xi'
'Wang, Lei'
'Liu, Chun-Sen'

_publ_section_title
;
 Divergent Kinetic and Thermodynamic Hydration of a Porous Cu(II)
 Coordination Polymer with Exclusive CO2 Sorption Selectivity.
;
_journal_issue 31
_journal_name_full 'Journal of the American Chemical Society'
_journal_page_first 10906
_journal_page_last 10909
_journal_paper_doi 10.1021/ja506357n
_journal_volume 136
_journal_year 2014
_chemical_formula_sum 'C18 H12 Cu N6 O4'
_chemical_formula_weight 439.88
_chemical_name_systematic
; 
 ? 
;
_space_group_IT_number 52
_symmetry_cell_setting orthorhombic
_symmetry_space_group_name_Hall '-P 2a 2bc'
_symmetry_space_group_name_H-M 'P n n a'
_atom_sites_solution_hydrogens geom
_atom_sites_solution_primary direct
_atom_sites_solution_secondary difmap
_audit_creation_method SHELXL-97
_cell_angle_alpha 90.00
_cell_angle_beta 90.00
_cell_angle_gamma 90.00
_cell_formula_units_Z 4
_cell_length_a 12.6868(9)
_cell_length_b 9.9923(6)
_cell_length_c 17.6153(7)
_cell_measurement_reflns_used 2312
_cell_measurement_temperature 120(2)
_cell_measurement_theta_max 31.0470
_cell_measurement_theta_min 3.8090
_cell_volume 2233.1(2)
_computing_cell_refinement
;
CrysAlisPro, Agilent Technologies,
Version 1.171.36.32 (release 02-08-2013 CrysAlis171 .NET)
(compiled Aug  2 2013,16:46:58)
;
_computing_data_collection
;
CrysAlisPro, Agilent Technologies,
Version 1.171.36.32 (release 02-08-2013 CrysAlis171 .NET)
(compiled Aug  2 2013,16:46:58)
;
_computing_data_reduction
;
CrysAlisPro, Agilent Technologies,
Version 1.171.36.32 (release 02-08-2013 CrysAlis171 .NET)
(compiled Aug  2 2013,16:46:58)
;
_computing_molecular_graphics 'SHELXTL (Sheldrick, 2008)'
_computing_publication_material 'SHELXTL and PLATON (Spek, 2009)'
_computing_structure_refinement 'SHELXL97 (Sheldrick, 2008)'
_computing_structure_solution 'SHELXS97 (Sheldrick, 2008)'
_diffrn_ambient_temperature 120(2)
_diffrn_measured_fraction_theta_full 0.999
_diffrn_measured_fraction_theta_max 0.999
_diffrn_measurement_device_type 'Xcalibur, Eos, Gemini'
_diffrn_measurement_method '\w scans'
_diffrn_radiation_monochromator graphite
_diffrn_radiation_source 'Enhance (Mo) X-ray Source'
_diffrn_radiation_type MoK\a
_diffrn_radiation_wavelength 0.71073
_diffrn_reflns_av_R_equivalents 0.0529
_diffrn_reflns_av_sigmaI/netI 0.0585
_diffrn_reflns_limit_h_max 16
_diffrn_reflns_limit_h_min -17
_diffrn_reflns_limit_k_max 13
_diffrn_reflns_limit_k_min -13
_diffrn_reflns_limit_l_max 24
_diffrn_reflns_limit_l_min -19
_diffrn_reflns_number 9346
_diffrn_reflns_theta_full 29.13
_diffrn_reflns_theta_max 29.13
_diffrn_reflns_theta_min 3.21
_diffrn_standards_decay_% 0
_diffrn_standards_interval_count 0
_diffrn_standards_interval_time 0
_diffrn_standards_number 0
_exptl_absorpt_coefficient_mu 1.011
_exptl_absorpt_correction_T_max 0.8632
_exptl_absorpt_correction_T_min 0.7935
_exptl_absorpt_correction_type multi-scan
_exptl_absorpt_process_details
;
CrysAlisPro, Agilent Technologies,
Version 1.171.36.32 (release 02-08-2013 CrysAlis171 .NET)
(compiled Aug  2 2013,16:46:58)
Empirical absorption correction using spherical harmonics,
 implemented in SCALE3 ABSPACK scaling algorithm.
;
_exptl_crystal_colour 'dark blue'
_exptl_crystal_density_diffrn 1.308
_exptl_crystal_density_method 'not measured'
_exptl_crystal_description block
_exptl_crystal_F_000 892
_exptl_crystal_size_max 0.24
_exptl_crystal_size_mid 0.21
_exptl_crystal_size_min 0.15
_refine_diff_density_max 0.434
_refine_diff_density_min -0.266
_refine_diff_density_rms 0.083
_refine_ls_extinction_method none
_refine_ls_goodness_of_fit_ref 1.017
_refine_ls_hydrogen_treatment constr
_refine_ls_matrix_type full
_refine_ls_number_parameters 132
_refine_ls_number_reflns 3017
_refine_ls_number_restraints 0
_refine_ls_restrained_S_all 1.017
_refine_ls_R_factor_all 0.1071
_refine_ls_R_factor_gt 0.0506
_refine_ls_shift/su_max 0.000
_refine_ls_shift/su_mean 0.000
_refine_ls_structure_factor_coef Fsqd
_refine_ls_weighting_details 'calc w=1/[\s^2^(Fo^2^)+(0.0892P)^2^+0.2807P] where P=(Fo^2^+2Fc^2^)/3'
_refine_ls_weighting_scheme calc
_refine_ls_wR_factor_gt 0.1414
_refine_ls_wR_factor_ref 0.1680
_reflns_number_gt 1760
_reflns_number_total 3017
_reflns_threshold_expression >2sigma(I)
_cod_data_source_file ja506357n_si_002.cif
_cod_data_source_block 1_(1.0.75CO2--->1)
_cod_depositor_comments
;
The following automatic conversions were performed:

'_symmetry_cell_setting' value 'Orthorhombic' changed to
'orthorhombic' according to
/usr/data/users/saulius/crontab/automatic-downloads/rss-feeds/ACS/lib/dictionaries/cif_core.dic
dictionary named 'cif_core.dic' version 2.4.2 from 2011-04-26.

Automatic conversion script
Id: cif_fix_values 2281 2013-09-26 08:29:07Z andrius 

 Adding full bibliography for 4122342--4122348.cif.
;
_cod_original_sg_symbol_H-M Pnna
_cod_database_code 4122347

loop_
_symmetry_equiv_pos_as_xyz
'x, y, z'
'-x+1/2, -y, z'
'-x+1/2, y+1/2, -z+1/2'
'x, -y+1/2, -z+1/2'
'-x, -y, -z'
'x-1/2, y, -z'
'x-1/2, -y-1/2, z-1/2'
'-x, y-1/2, z-1/2'

loop_
_atom_site_label
_atom_site_type_symbol
_atom_site_fract_x
_atom_site_fract_y
_atom_site_fract_z
_atom_site_U_iso_or_equiv
_atom_site_adp_type
_atom_site_occupancy
_atom_site_symmetry_multiplicity
_atom_site_calc_flag
_atom_site_refinement_flags
Cu1 Cu 0.7500 0.0000 0.33611(3) 0.03019(19) Uani 1 2 d S
O1 O 0.6473(2) 0.0512(2) 0.41516(12) 0.0420(6) Uani 1 1 d .
O2 O 0.7244(2) 0.2367(3) 0.37826(15) 0.0521(7) Uani 1 1 d .
N1 N 0.4675(3) 0.4483(4) 0.66631(17) 0.0510(9) Uani 1 1 d .
N2 N 0.5211(4) 0.5430(5) 0.7063(3) 0.0992(18) Uani 1 1 d .
N3 N 0.3646(2) 0.5031(3) 0.75912(16) 0.0407(7) Uani 1 1 d .
C1 C 0.6640(3) 0.1756(4) 0.42127(18) 0.0374(8) Uani 1 1 d .
C2 C 0.6092(3) 0.2487(4) 0.48448(19) 0.0405(8) Uani 1 1 d .
C3 C 0.5248(3) 0.1943(4) 0.5213(2) 0.0616(12) Uani 1 1 d .
H3A H 0.4987 0.1116 0.5060 0.074 Uiso 1 1 calc R
C4 C 0.4775(3) 0.2609(4) 0.5813(2) 0.0615(12) Uani 1 1 d .
H4A H 0.4196 0.2236 0.6059 0.074 Uiso 1 1 calc R
C5 C 0.5161(3) 0.3807(4) 0.60384(19) 0.0460(10) Uani 1 1 d .
C6 C 0.6000(4) 0.4373(5) 0.5671(3) 0.0835(18) Uani 1 1 d .
H6A H 0.6264 0.5196 0.5827 0.100 Uiso 1 1 calc R
C7 C 0.6444(4) 0.3710(4) 0.5070(3) 0.0747(16) Uani 1 1 d .
H7A H 0.7001 0.4106 0.4810 0.090 Uiso 1 1 calc R
C8 C 0.4560(4) 0.5725(6) 0.7605(3) 0.089(2) Uani 1 1 d .
H8A H 0.4711 0.6362 0.7974 0.106 Uiso 1 1 calc R
C9 C 0.3753(3) 0.4261(4) 0.69853(18) 0.0396(8) Uani 1 1 d .
H9A H 0.3253 0.3653 0.6812 0.048 Uiso 1 1 calc R

loop_
_atom_site_aniso_label
_atom_site_aniso_U_11
_atom_site_aniso_U_22
_atom_site_aniso_U_33
_atom_site_aniso_U_23
_atom_site_aniso_U_13
_atom_site_aniso_U_12
Cu1 0.0322(3) 0.0356(3) 0.0228(3) 0.000 0.000 -0.0025(3)
O1 0.0496(16) 0.0414(13) 0.0351(12) -0.0098(11) 0.0132(12) -0.0098(12)
O2 0.0615(18) 0.0493(15) 0.0455(14) -0.0061(12) 0.0249(13) -0.0184(13)
N1 0.049(2) 0.0537(18) 0.0503(18) -0.0244(16) 0.0195(17) -0.0230(17)
N2 0.077(3) 0.119(3) 0.101(3) -0.080(3) 0.046(3) -0.064(3)
N3 0.0367(15) 0.0485(17) 0.0369(14) -0.0150(14) 0.0081(13) -0.0119(15)
C1 0.0368(19) 0.0437(19) 0.0316(15) -0.0044(15) 0.0051(15) -0.0087(16)
C2 0.044(2) 0.0424(18) 0.0355(16) -0.0097(14) 0.0118(17) -0.0145(16)
C3 0.068(3) 0.046(2) 0.070(3) -0.026(2) 0.034(2) -0.030(2)
C4 0.061(3) 0.057(2) 0.066(3) -0.023(2) 0.038(2) -0.028(2)
C5 0.044(2) 0.054(2) 0.0397(18) -0.0190(16) 0.0181(17) -0.0176(18)
C6 0.091(4) 0.067(3) 0.092(4) -0.048(3) 0.056(3) -0.050(3)
C7 0.080(3) 0.061(3) 0.083(3) -0.033(2) 0.055(3) -0.044(2)
C8 0.074(3) 0.107(4) 0.085(3) -0.069(3) 0.039(3) -0.055(3)
C9 0.039(2) 0.045(2) 0.0349(16) -0.0083(15) 0.0050(16) -0.0137(17)

loop_
_atom_type_symbol
_atom_type_description
_atom_type_scat_dispersion_real
_atom_type_scat_dispersion_imag
_atom_type_scat_source
C C 0.0033 0.0016 'International Tables Vol C Tables 4.2.6.8 and 6.1.1.4'
H H 0.0000 0.0000 'International Tables Vol C Tables 4.2.6.8 and 6.1.1.4'
Cu Cu 0.3201 1.2651 'International Tables Vol C Tables 4.2.6.8 and 6.1.1.4'
N N 0.0061 0.0033 'International Tables Vol C Tables 4.2.6.8 and 6.1.1.4'
O O 0.0106 0.0060 'International Tables Vol C Tables 4.2.6.8 and 6.1.1.4'

loop_
_geom_angle_atom_site_label_1
_geom_angle_atom_site_label_2
_geom_angle_atom_site_label_3
_geom_angle
_geom_angle_site_symmetry_1
_geom_angle_site_symmetry_3
O1 Cu1 O1 90.30(15) . 2_655
O1 Cu1 N3 89.68(11) . 8_655
O1 Cu1 N3 165.38(11) 2_655 8_655
O1 Cu1 N3 165.38(11) . 7_665
O1 Cu1 N3 89.68(11) 2_655 7_665
N3 Cu1 N3 93.98(17) 8_655 7_665
O1 Cu1 O2 57.30(9) . .
O1 Cu1 O2 96.97(10) 2_655 .
N3 Cu1 O2 95.32(10) 8_655 .
N3 Cu1 O2 108.21(10) 7_665 .
C1 O1 Cu1 101.8(2) . .
C1 O2 Cu1 78.2(2) . .
C9 N1 N2 109.7(3) . .
C9 N1 C5 129.3(3) . .
N2 N1 C5 120.7(3) . .
C8 N2 N1 102.8(3) . .
C9 N3 C8 102.9(3) . .
C9 N3 Cu1 128.1(2) . 7_566
C8 N3 Cu1 128.6(2) . 7_566
O2 C1 O1 122.4(3) . .
O2 C1 C2 120.1(3) . .
O1 C1 C2 117.5(3) . .
C7 C2 C3 118.5(3) . .
C7 C2 C1 120.0(3) . .
C3 C2 C1 121.5(3) . .
C2 C3 C4 120.7(3) . .
C2 C3 H3A 119.6 . .
C4 C3 H3A 119.6 . .
C5 C4 C3 119.5(3) . .
C5 C4 H4A 120.3 . .
C3 C4 H4A 120.3 . .
C4 C5 C6 120.6(3) . .
C4 C5 N1 119.1(3) . .
C6 C5 N1 120.3(3) . .
C5 C6 C7 119.1(4) . .
C5 C6 H6A 120.5 . .
C7 C6 H6A 120.5 . .
C2 C7 C6 121.6(4) . .
C2 C7 H7A 119.2 . .
C6 C7 H7A 119.2 . .
N2 C8 N3 114.7(4) . .
N2 C8 H8A 122.7 . .
N3 C8 H8A 122.7 . .
N1 C9 N3 109.9(3) . .
N1 C9 H9A 125.0 . .
N3 C9 H9A 125.0 . .

loop_
_geom_bond_atom_site_label_1
_geom_bond_atom_site_label_2
_geom_bond_distance
_geom_bond_site_symmetry_2
Cu1 O1 1.974(2) .
Cu1 O1 1.974(2) 2_655
Cu1 N3 1.988(3) 8_655
Cu1 N3 1.988(3) 7_665
Cu1 O2 2.500(3) .
O1 C1 1.266(4) .
O2 C1 1.238(4) .
N1 C9 1.318(4) .
N1 N2 1.361(4) .
N1 C5 1.430(4) .
N2 C8 1.296(5) .
N3 C9 1.323(4) .
N3 C8 1.351(5) .
N3 Cu1 1.988(3) 7_566
C1 C2 1.502(4) .
C2 C7 1.361(5) .
C2 C3 1.365(5) .
C3 C4 1.386(5) .
C3 H3A 0.9300 .
C4 C5 1.353(5) .
C4 H4A 0.9300 .
C5 C6 1.367(5) .
C6 C7 1.370(5) .
C6 H6A 0.9300 .
C7 H7A 0.9300 .
C8 H8A 0.9300 .
C9 H9A 0.9300 .

loop_
_geom_torsion_atom_site_label_1
_geom_torsion_atom_site_label_2
_geom_torsion_atom_site_label_3
_geom_torsion_atom_site_label_4
_geom_torsion
_geom_torsion_site_symmetry_1
O1 Cu1 O1 C1 94.9(2) 2_655
N3 Cu1 O1 C1 -99.8(2) 8_655
N3 Cu1 O1 C1 4.9(5) 7_665
O2 Cu1 O1 C1 -3.2(2) .
O1 Cu1 O2 C1 3.3(2) .
O1 Cu1 O2 C1 -82.5(2) 2_655
N3 Cu1 O2 C1 89.5(2) 8_655
N3 Cu1 O2 C1 -174.5(2) 7_665
C9 N1 N2 C8 -0.4(6) .
C5 N1 N2 C8 -175.1(5) .
Cu1 O2 C1 O1 -5.2(3) .
Cu1 O2 C1 C2 173.6(3) .
Cu1 O1 C1 O2 6.5(4) .
Cu1 O1 C1 C2 -172.2(3) .
O2 C1 C2 C7 -16.7(6) .
O1 C1 C2 C7 162.1(4) .
O2 C1 C2 C3 164.4(4) .
O1 C1 C2 C3 -16.8(6) .
C7 C2 C3 C4 -1.3(7) .
C1 C2 C3 C4 177.6(4) .
C2 C3 C4 C5 -0.5(7) .
C3 C4 C5 C6 1.1(7) .
C3 C4 C5 N1 -179.4(4) .
C9 N1 C5 C4 -15.1(7) .
N2 N1 C5 C4 158.6(5) .
C9 N1 C5 C6 164.5(5) .
N2 N1 C5 C6 -21.9(7) .
C4 C5 C6 C7 0.0(8) .
N1 C5 C6 C7 -179.4(5) .
C3 C2 C7 C6 2.5(8) .
C1 C2 C7 C6 -176.4(5) .
C5 C6 C7 C2 -1.9(9) .
N1 N2 C8 N3 0.5(7) .
C9 N3 C8 N2 -0.5(6) .
Cu1 N3 C8 N2 172.5(4) 7_566
N2 N1 C9 N3 0.1(6) .
C5 N1 C9 N3 174.3(4) .
C8 N3 C9 N1 0.2(5) .
Cu1 N3 C9 N1 -172.8(3) 7_566
